data_7047468
loop_
_publ_author_name
'Raeder, Jan'
'Reiners, Matthias'
'Baumgarten, Robert'
'M\"unster, Katharina'
'Baabe, Dirk'
'Freytag, Matthias'
'Jones, Peter G.'
'Walter, Marc D.'

_publ_section_title
;
 Synthesis and molecular structure of pentadienyl complexes of the
 rare-earth metals.
;
_journal_issue 41
_journal_name_full 'Dalton transactions (Cambridge, England : 2003)'
_journal_page_first 14468
_journal_page_last 14482
_journal_paper_doi 10.1039/c8dt03123a
_journal_volume 47
_journal_year 2018
_chemical_formula_sum 'C47 H82 O2 Y2'
_chemical_formula_weight 856.95
_space_group_IT_number 19
_space_group_name_Hall 'P 2ac 2ab'
_space_group_name_H-M_alt 'P 21 21 21'
_symmetry_cell_setting orthorhombic
_symmetry_space_group_name_Hall 'P 2ac 2ab'
_symmetry_space_group_name_H-M 'P 21 21 21'
_atom_sites_solution_hydrogens geom
_atom_sites_solution_primary direct
_atom_sites_solution_secondary difmap
_audit_creation_method SHELXL-97
_audit_update_record
;
2018-07-12 deposited with the CCDC.
2018-08-29 downloaded from the CCDC.
;
_cell_angle_alpha 90.00
_cell_angle_beta 90.00
_cell_angle_gamma 90.00
_cell_formula_units_Z 4
_cell_length_a 10.10986(14)
_cell_length_b 20.1309(2)
_cell_length_c 22.7725(2)
_cell_measurement_reflns_used 37700
_cell_measurement_temperature 100(2)
_cell_measurement_theta_max 75.9110
_cell_measurement_theta_min 3.8570
_cell_volume 4634.67(9)
_computing_cell_refinement 'CrysAlisPro 1.171.38.43 (Rigaku OD, 2015)'
_computing_data_collection 'CrysAlisPro 1.171.38.43 (Rigaku OD, 2015)'
_computing_data_reduction 'CrysAlisPro 1.171.38.43 (Rigaku OD, 2015)'
_computing_molecular_graphics 'Siemens XP'
_computing_publication_material SHELXL-97
_computing_structure_refinement 'SHELXL-97 (Sheldrick, 1997)'
_computing_structure_solution 'SHELXS-97 (Sheldrick, 1990)'
_diffrn_ambient_temperature 100(2)
_diffrn_detector_area_resol_mean 10.3543
_diffrn_measured_fraction_theta_full 1.000
_diffrn_measured_fraction_theta_max 0.999
_diffrn_measurement_device_type 'Oxford Diffraction Xcalibur, Atlas, Nova'
_diffrn_measurement_method \w-scan
_diffrn_radiation_monochromator mirror
_diffrn_radiation_type CuK\a
_diffrn_radiation_wavelength 1.54184
_diffrn_reflns_av_R_equivalents 0.0690
_diffrn_reflns_av_sigmaI/netI 0.0303
_diffrn_reflns_limit_h_max 12
_diffrn_reflns_limit_h_min -11
_diffrn_reflns_limit_k_max 25
_diffrn_reflns_limit_k_min -25
_diffrn_reflns_limit_l_max 28
_diffrn_reflns_limit_l_min -28
_diffrn_reflns_number 97035
_diffrn_reflns_theta_full 75.00
_diffrn_reflns_theta_max 76.30
_diffrn_reflns_theta_min 3.88
_diffrn_source 'micro-focus sealed X-ray tube'
_exptl_absorpt_coefficient_mu 3.581
_exptl_absorpt_correction_T_max 1.00000
_exptl_absorpt_correction_T_min 0.74831
_exptl_absorpt_correction_type multi-scan
_exptl_absorpt_process_details
;
CrysAlisPro 1.171.38.43 (Rigaku Oxford Diffraction, 2015)
Empirical absorption correction using spherical harmonics,
 implemented in SCALE3 ABSPACK scaling algorithm.
;
_exptl_crystal_colour orange
_exptl_crystal_density_diffrn 1.228
_exptl_crystal_density_method 'not measured'
_exptl_crystal_description irregular
_exptl_crystal_F_000 1832
_exptl_crystal_size_max 0.18
_exptl_crystal_size_mid 0.16
_exptl_crystal_size_min 0.15
_refine_diff_density_max 0.273
_refine_diff_density_min -0.592
_refine_diff_density_rms 0.052
_refine_ls_abs_structure_details 'Flack H D (1983), Acta Cryst. A39, 876-881'
_refine_ls_abs_structure_Flack 0.485(8)
_refine_ls_extinction_method none
_refine_ls_goodness_of_fit_ref 1.027
_refine_ls_hydrogen_treatment mixed
_refine_ls_matrix_type full
_refine_ls_number_parameters 556
_refine_ls_number_reflns 9708
_refine_ls_number_restraints 98
_refine_ls_restrained_S_all 1.033
_refine_ls_R_factor_all 0.0281
_refine_ls_R_factor_gt 0.0250
_refine_ls_shift/su_max 0.003
_refine_ls_shift/su_mean 0.000
_refine_ls_structure_factor_coef Fsqd
_refine_ls_weighting_details 'calc w=1/[\s^2^(Fo^2^)+(0.0382P)^2^+0.2638P] where P=(Fo^2^+2Fc^2^)/3'
_refine_ls_weighting_scheme calc
_refine_ls_wR_factor_gt 0.0601
_refine_ls_wR_factor_ref 0.0619
_reflns_number_gt 9155
_reflns_number_total 9708
_reflns_threshold_expression >2sigma(I)
_cod_data_source_file c8dt03123a2.cif
_cod_data_source_block mr20_neu
_cod_depositor_comments 'Adding full bibliography for 7047466--7047481.cif.'
_cod_original_cell_volume 4634.67(10)
_cod_database_code 7047468

loop_
_symmetry_equiv_pos_as_xyz
'x, y, z'
'-x+1/2, -y, z+1/2'
'-x, y+1/2, -z+1/2'
'x+1/2, -y+1/2, -z'

loop_
_atom_site_label
_atom_site_type_symbol
_atom_site_fract_x
_atom_site_fract_y
_atom_site_fract_z
_atom_site_U_iso_or_equiv
_atom_site_adp_type
_atom_site_occupancy
_atom_site_symmetry_multiplicity
_atom_site_calc_flag
_atom_site_refinement_flags
_atom_site_disorder_assembly
_atom_site_disorder_group
Y1 Y 0.730080(19) 0.531031(10) 0.546886(7) 0.01789(5) Uani 1 1 d . . .
Y2 Y 0.608544(18) 0.467277(10) 0.662730(7) 0.01744(5) Uani 1 1 d . B .
C1 C 0.5448(3) 0.56924(11) 0.60345(10) 0.0209(4) Uani 1 1 d D . .
H1 H 0.458(2) 0.5708(14) 0.5986(12) 0.015(6) Uiso 1 1 d D . .
C2 C 0.6057(3) 0.63108(11) 0.59763(9) 0.0200(4) Uani 1 1 d . . .
C3 C 0.7451(3) 0.64010(11) 0.60500(10) 0.0205(5) Uani 1 1 d D . .
H3 H 0.783(3) 0.6800(11) 0.5947(12) 0.024(7) Uiso 1 1 d D . .
C4 C 0.8382(3) 0.59886(12) 0.63694(10) 0.0208(4) Uani 1 1 d . . .
C5 C 0.8148(2) 0.53168(13) 0.64636(8) 0.0200(4) Uani 1 1 d D . .
H5 H 0.880(2) 0.5105(12) 0.6659(11) 0.012(6) Uiso 1 1 d D . .
C6 C 0.5310(3) 0.69563(11) 0.57892(10) 0.0231(5) Uani 1 1 d . . .
C7 C 0.3828(3) 0.68495(13) 0.57109(14) 0.0372(6) Uani 1 1 d . . .
H7A H 0.3677 0.6527 0.5396 0.056 Uiso 1 1 calc R . .
H7B H 0.3406 0.7272 0.5609 0.056 Uiso 1 1 calc R . .
H7C H 0.3450 0.6680 0.6078 0.056 Uiso 1 1 calc R . .
C8 C 0.5849(3) 0.72255(13) 0.52065(11) 0.0347(6) Uani 1 1 d . . .
H8A H 0.5717 0.6894 0.4897 0.052 Uiso 1 1 calc R . .
H8B H 0.6795 0.7320 0.5247 0.052 Uiso 1 1 calc R . .
H8C H 0.5378 0.7635 0.5103 0.052 Uiso 1 1 calc R . .
C9 C 0.5511(3) 0.74949(12) 0.62628(11) 0.0301(5) Uani 1 1 d . . .
H9A H 0.5073 0.7906 0.6139 0.045 Uiso 1 1 calc R . .
H9B H 0.6459 0.7578 0.6315 0.045 Uiso 1 1 calc R . .
H9C H 0.5129 0.7343 0.6635 0.045 Uiso 1 1 calc R . .
C10 C 0.9617(2) 0.63548(11) 0.66095(11) 0.0233(5) Uani 1 1 d . . .
C11 C 1.0736(3) 0.58823(14) 0.67782(13) 0.0345(6) Uani 1 1 d . . .
H11A H 1.1483 0.6139 0.6933 0.052 Uiso 1 1 calc R . .
H11B H 1.1022 0.5634 0.6431 0.052 Uiso 1 1 calc R . .
H11C H 1.0423 0.5572 0.7079 0.052 Uiso 1 1 calc R . .
C12 C 0.9175(3) 0.67254(14) 0.71690(11) 0.0329(6) Uani 1 1 d . . .
H12A H 0.8820 0.6406 0.7453 0.049 Uiso 1 1 calc R . .
H12B H 0.8489 0.7050 0.7068 0.049 Uiso 1 1 calc R . .
H12C H 0.9935 0.6956 0.7342 0.049 Uiso 1 1 calc R . .
C13 C 1.0196(3) 0.68732(13) 0.61848(11) 0.0294(5) Uani 1 1 d . . .
H13A H 0.9531 0.7215 0.6104 0.044 Uiso 1 1 calc R . .
H13B H 1.0449 0.6655 0.5817 0.044 Uiso 1 1 calc R . .
H13C H 1.0977 0.7079 0.6363 0.044 Uiso 1 1 calc R . .
C14 C 0.5914(3) 0.55342(12) 0.44464(11) 0.0255(5) Uani 1 1 d D . .
H14A H 0.4974(18) 0.5514(16) 0.4424(14) 0.032(8) Uiso 1 1 d D . .
H14B H 0.637(3) 0.5946(11) 0.4472(13) 0.024(7) Uiso 1 1 d D . .
C15 C 0.6634(3) 0.49704(12) 0.43212(10) 0.0222(5) Uani 1 1 d . . .
C16 C 0.8036(3) 0.48904(11) 0.44036(10) 0.0217(5) Uani 1 1 d D . .
H16 H 0.835(3) 0.4463(11) 0.4326(12) 0.019(7) Uiso 1 1 d D . .
C17 C 0.9029(2) 0.53665(12) 0.45588(9) 0.0229(4) Uani 1 1 d . A .
C18 C 0.8813(3) 0.60307(12) 0.46864(10) 0.0250(5) Uani 1 1 d D . .
H18A H 0.801(2) 0.6244(15) 0.4580(13) 0.029(8) Uiso 1 1 d D . .
H18B H 0.953(2) 0.6309(13) 0.4802(13) 0.024(7) Uiso 1 1 d D . .
C19 C 0.5827(3) 0.43632(13) 0.40980(11) 0.0265(5) Uani 1 1 d . . .
C20 C 0.4651(3) 0.42011(13) 0.45001(12) 0.0302(5) Uani 1 1 d . . .
H20A H 0.4085 0.3869 0.4310 0.045 Uiso 1 1 calc R . .
H20B H 0.4139 0.4606 0.4573 0.045 Uiso 1 1 calc R . .
H20C H 0.4979 0.4024 0.4874 0.045 Uiso 1 1 calc R . .
C21 C 0.6622(3) 0.37259(13) 0.40297(13) 0.0326(6) Uani 1 1 d . . .
H21A H 0.7005 0.3602 0.4409 0.049 Uiso 1 1 calc R . .
H21B H 0.7333 0.3796 0.3744 0.049 Uiso 1 1 calc R . .
H21C H 0.6040 0.3369 0.3892 0.049 Uiso 1 1 calc R . .
C22 C 0.5285(3) 0.45510(14) 0.34855(11) 0.0341(6) Uani 1 1 d . . .
H22A H 0.4774 0.4179 0.3326 0.051 Uiso 1 1 calc R . .
H22B H 0.6025 0.4651 0.3222 0.051 Uiso 1 1 calc R . .
H22C H 0.4714 0.4942 0.3520 0.051 Uiso 1 1 calc R . .
C23 C 1.0469(3) 0.50947(12) 0.46166(11) 0.0260(5) Uani 1 1 d D . .
C24 C 1.0518(4) 0.45037(18) 0.50519(17) 0.0381(9) Uani 0.801(6) 1 d PD A 1
H24A H 1.1428 0.4340 0.5082 0.057 Uiso 0.801(6) 1 calc PR A 1
H24B H 0.9942 0.4146 0.4910 0.057 Uiso 0.801(6) 1 calc PR A 1
H24C H 1.0214 0.4651 0.5439 0.057 Uiso 0.801(6) 1 calc PR A 1
C25 C 1.1455(4) 0.5610(2) 0.4855(2) 0.0413(10) Uani 0.801(6) 1 d PDU A 1
H25A H 1.2339 0.5411 0.4877 0.062 Uiso 0.801(6) 1 calc PR A 1
H25B H 1.1178 0.5751 0.5248 0.062 Uiso 0.801(6) 1 calc PR A 1
H25C H 1.1478 0.5995 0.4593 0.062 Uiso 0.801(6) 1 calc PR A 1
C26 C 1.0934(4) 0.4869(2) 0.40189(16) 0.0479(12) Uani 0.801(6) 1 d PD A 1
H26A H 1.0917 0.5245 0.3746 0.072 Uiso 0.801(6) 1 calc PR A 1
H26B H 1.0349 0.4518 0.3873 0.072 Uiso 0.801(6) 1 calc PR A 1
H26C H 1.1839 0.4698 0.4049 0.072 Uiso 0.801(6) 1 calc PR A 1
C24' C 1.1164(18) 0.5345(10) 0.5135(6) 0.052(4) Uiso 0.199(6) 1 d PDU A 2
H24D H 1.0870 0.5099 0.5483 0.078 Uiso 0.199(6) 1 calc PR A 2
H24E H 1.0970 0.5818 0.5186 0.078 Uiso 0.199(6) 1 calc PR A 2
H24F H 1.2119 0.5284 0.5084 0.078 Uiso 0.199(6) 1 calc PR A 2
C25' C 1.1161(15) 0.5374(8) 0.4036(5) 0.040(4) Uiso 0.199(6) 1 d PD A 2
H25D H 1.1184 0.5860 0.4051 0.060 Uiso 0.199(6) 1 calc PR A 2
H25E H 1.0659 0.5231 0.3691 0.060 Uiso 0.199(6) 1 calc PR A 2
H25F H 1.2067 0.5202 0.4011 0.060 Uiso 0.199(6) 1 calc PR A 2
C26' C 1.056(2) 0.4345(6) 0.4542(8) 0.051(5) Uiso 0.199(6) 1 d PD A 2
H26D H 1.1435 0.4191 0.4662 0.077 Uiso 0.199(6) 1 calc PR A 2
H26E H 1.0404 0.4229 0.4129 0.077 Uiso 0.199(6) 1 calc PR A 2
H26F H 0.9882 0.4130 0.4787 0.077 Uiso 0.199(6) 1 calc PR A 2
C27 C 0.3884(3) 0.43893(12) 0.60876(10) 0.0231(5) Uani 1 1 d D . .
H27A H 0.3040(19) 0.4592(13) 0.6099(11) 0.017(6) Uiso 1 1 d D . .
H27B H 0.454(2) 0.4554(12) 0.5820(10) 0.014(6) Uiso 1 1 d D . .
C28 C 0.4114(3) 0.37979(11) 0.63806(10) 0.0226(5) Uani 1 1 d . . .
C29 C 0.5374(3) 0.34788(12) 0.64019(10) 0.0226(5) Uani 1 1 d D . .
H29 H 0.530(3) 0.3118(12) 0.6646(12) 0.026(7) Uiso 1 1 d D . .
C30 C 0.6530(2) 0.35423(11) 0.60122(10) 0.0203(4) Uani 1 1 d . . .
C31 C 0.6916(2) 0.41362(11) 0.57568(10) 0.0206(5) Uani 1 1 d D . .
H31 H 0.761(3) 0.4124(15) 0.5508(11) 0.025 Uiso 1 1 d D . .
C32 C 0.2999(3) 0.34851(12) 0.67491(11) 0.0261(5) Uani 1 1 d . . .
C33 C 0.1722(3) 0.38918(14) 0.67494(13) 0.0359(6) Uani 1 1 d . . .
H33A H 0.1420 0.3956 0.6344 0.054 Uiso 1 1 calc R . .
H33B H 0.1886 0.4325 0.6931 0.054 Uiso 1 1 calc R . .
H33C H 0.1040 0.3655 0.6973 0.054 Uiso 1 1 calc R . .
C34 C 0.3418(3) 0.33927(16) 0.73944(12) 0.0353(6) Uani 1 1 d . . .
H34A H 0.2705 0.3172 0.7611 0.053 Uiso 1 1 calc R . .
H34B H 0.3596 0.3828 0.7571 0.053 Uiso 1 1 calc R . .
H34C H 0.4219 0.3119 0.7412 0.053 Uiso 1 1 calc R . .
C35 C 0.2667(3) 0.28067(13) 0.64803(13) 0.0360(6) Uani 1 1 d . . .
H35A H 0.2363 0.2867 0.6075 0.054 Uiso 1 1 calc R . .
H35B H 0.1968 0.2594 0.6711 0.054 Uiso 1 1 calc R . .
H35C H 0.3459 0.2526 0.6483 0.054 Uiso 1 1 calc R . .
C36 C 0.7290(3) 0.28741(11) 0.59156(11) 0.0246(5) Uani 1 1 d . . .
C37 C 0.7689(3) 0.25473(13) 0.64978(11) 0.0342(6) Uani 1 1 d . . .
H37A H 0.8098 0.2115 0.6419 0.051 Uiso 1 1 calc R . .
H37B H 0.6902 0.2485 0.6743 0.051 Uiso 1 1 calc R . .
H37C H 0.8322 0.2833 0.6704 0.051 Uiso 1 1 calc R . .
C38 C 0.6368(3) 0.24029(13) 0.55775(13) 0.0374(6) Uani 1 1 d . . .
H38A H 0.6125 0.2606 0.5201 0.056 Uiso 1 1 calc R . .
H38B H 0.5568 0.2321 0.5810 0.056 Uiso 1 1 calc R . .
H38C H 0.6824 0.1981 0.5506 0.056 Uiso 1 1 calc R . .
C39 C 0.8560(3) 0.29622(13) 0.55616(12) 0.0336(6) Uani 1 1 d . . .
H39A H 0.9156 0.3265 0.5770 0.050 Uiso 1 1 calc R . .
H39B H 0.8347 0.3148 0.5175 0.050 Uiso 1 1 calc R . .
H39C H 0.8993 0.2530 0.5512 0.050 Uiso 1 1 calc R . .
O1 O 0.72793(18) 0.42747(9) 0.74813(7) 0.0250(3) Uani 1 1 d . . .
C40 C 0.8657(3) 0.40583(13) 0.74337(11) 0.0269(5) Uani 1 1 d . . .
H40A H 0.9265 0.4438 0.7491 0.032 Uiso 1 1 calc R . .
H40B H 0.8827 0.3861 0.7043 0.032 Uiso 1 1 calc R . .
C41 C 0.8854(3) 0.35388(14) 0.79175(12) 0.0336(6) Uani 1 1 d . . .
H41A H 0.9335 0.3147 0.7765 0.040 Uiso 1 1 calc R . .
H41B H 0.9354 0.3728 0.8252 0.040 Uiso 1 1 calc R . .
C42 C 0.7457(3) 0.33528(13) 0.81022(11) 0.0313(6) Uani 1 1 d . . .
H42A H 0.7086 0.3001 0.7846 0.038 Uiso 1 1 calc R . .
H42B H 0.7428 0.3202 0.8516 0.038 Uiso 1 1 calc R . .
C43 C 0.6734(3) 0.40031(13) 0.80225(10) 0.0278(5) Uani 1 1 d . . .
H43A H 0.5769 0.3930 0.7986 0.033 Uiso 1 1 calc R . .
H43B H 0.6900 0.4305 0.8358 0.033 Uiso 1 1 calc R . .
O2 O 0.50962(17) 0.52266(9) 0.74568(7) 0.0245(3) Uani 1 1 d D . .
C44 C 0.5994(4) 0.5679(3) 0.7752(2) 0.0308(11) Uani 0.780(13) 1 d PDU B 1
H44C H 0.6854 0.5702 0.7545 0.037 Uiso 0.780(13) 1 calc PR B 1
H44D H 0.6149 0.5539 0.8163 0.037 Uiso 0.780(13) 1 calc PR B 1
C45 C 0.5283(9) 0.6349(3) 0.7730(4) 0.068(2) Uani 0.780(13) 1 d PDU B 1
H45C H 0.5190 0.6530 0.8132 0.082 Uiso 0.780(13) 1 calc PR B 1
H45D H 0.5807 0.6668 0.7495 0.082 Uiso 0.780(13) 1 calc PR B 1
C46 C 0.3977(5) 0.62612(19) 0.7466(3) 0.0445(14) Uani 0.780(13) 1 d PDU B 1
H46C H 0.3953 0.6450 0.7065 0.053 Uiso 0.780(13) 1 calc PR B 1
H46D H 0.3286 0.6479 0.7707 0.053 Uiso 0.780(13) 1 calc PR B 1
C47 C 0.3775(6) 0.5508(3) 0.7451(5) 0.031(2) Uani 0.780(13) 1 d PDU B 1
H47A H 0.3265 0.5359 0.7798 0.037 Uiso 0.780(13) 1 calc PR B 1
H47B H 0.3294 0.5375 0.7091 0.037 Uiso 0.780(13) 1 calc PR B 1
C44' C 0.6000(15) 0.5779(7) 0.7616(9) 0.032(5) Uiso 0.220(13) 1 d PDU B 2
H44A H 0.6465 0.5946 0.7264 0.038 Uiso 0.220(13) 1 calc PR B 2
H44B H 0.6668 0.5625 0.7904 0.038 Uiso 0.220(13) 1 calc PR B 2
C45' C 0.5151(12) 0.6320(7) 0.7881(6) 0.011(3) Uiso 0.220(13) 1 d PDU B 2
H45A H 0.5296 0.6346 0.8311 0.013 Uiso 0.220(13) 1 calc PR B 2
H45B H 0.5369 0.6755 0.7705 0.013 Uiso 0.220(13) 1 calc PR B 2
C46' C 0.3805(14) 0.6144(8) 0.7757(9) 0.045(4) Uiso 0.220(13) 1 d PDU B 2
H46A H 0.3360 0.6515 0.7550 0.053 Uiso 0.220(13) 1 calc PR B 2
H46B H 0.3324 0.6058 0.8128 0.053 Uiso 0.220(13) 1 calc PR B 2
C47' C 0.3787(16) 0.5524(11) 0.7373(15) 0.019(6) Uiso 0.220(13) 1 d PDU B 2
H47C H 0.3082 0.5214 0.7500 0.023 Uiso 0.220(13) 1 calc PR B 2
H47D H 0.3642 0.5641 0.6956 0.023 Uiso 0.220(13) 1 calc PR B 2

loop_
_atom_site_aniso_label
_atom_site_aniso_U_11
_atom_site_aniso_U_22
_atom_site_aniso_U_33
_atom_site_aniso_U_23
_atom_site_aniso_U_13
_atom_site_aniso_U_12
Y1 0.02215(9) 0.01564(8) 0.01588(8) 0.00048(7) 0.00155(6) 0.00028(8)
Y2 0.01984(9) 0.01623(8) 0.01627(8) 0.00121(7) 0.00079(6) 0.00065(8)
C1 0.0230(12) 0.0214(11) 0.0182(10) 0.0002(8) 0.0005(9) 0.0024(9)
C2 0.0253(12) 0.0176(10) 0.0170(9) 0.0009(7) -0.0011(9) 0.0016(9)
C3 0.0250(13) 0.0143(9) 0.0222(10) 0.0031(8) -0.0011(9) 0.0011(9)
C4 0.0252(12) 0.0198(10) 0.0174(9) -0.0015(8) 0.0034(9) 0.0030(9)
C5 0.0210(11) 0.0204(10) 0.0185(9) 0.0038(9) -0.0013(8) 0.0011(11)
C6 0.0288(13) 0.0173(10) 0.0233(11) -0.0006(8) -0.0017(9) 0.0051(9)
C7 0.0337(15) 0.0262(12) 0.0517(16) 0.0038(11) -0.0132(14) 0.0097(12)
C8 0.0515(19) 0.0259(12) 0.0269(12) 0.0052(9) 0.0022(12) 0.0130(12)
C9 0.0376(15) 0.0227(11) 0.0300(12) -0.0044(10) -0.0038(11) 0.0067(11)
C10 0.0261(12) 0.0206(10) 0.0233(10) 0.0018(9) -0.0017(10) 0.0000(9)
C11 0.0273(14) 0.0269(12) 0.0492(16) 0.0022(11) -0.0104(12) -0.0025(11)
C12 0.0375(16) 0.0352(13) 0.0261(12) -0.0059(10) -0.0019(11) -0.0092(12)
C13 0.0288(14) 0.0283(12) 0.0310(12) 0.0038(10) -0.0007(10) -0.0070(10)
C14 0.0275(13) 0.0251(11) 0.0241(11) -0.0038(8) -0.0012(10) 0.0023(10)
C15 0.0272(13) 0.0228(11) 0.0166(9) 0.0009(8) 0.0024(9) -0.0019(10)
C16 0.0260(13) 0.0193(10) 0.0199(10) -0.0007(8) 0.0028(9) 0.0005(9)
C17 0.0263(11) 0.0237(10) 0.0185(9) 0.0022(9) 0.0017(8) -0.0013(11)
C18 0.0285(13) 0.0223(11) 0.0241(10) 0.0012(8) 0.0015(10) -0.0023(10)
C19 0.0289(14) 0.0264(11) 0.0244(11) -0.0044(9) 0.0015(10) -0.0039(10)
C20 0.0272(13) 0.0327(13) 0.0309(12) -0.0052(10) 0.0046(11) -0.0039(10)
C21 0.0371(15) 0.0233(12) 0.0374(14) -0.0070(10) 0.0048(12) -0.0050(11)
C22 0.0419(16) 0.0366(15) 0.0238(11) -0.0048(10) -0.0040(10) -0.0053(12)
C23 0.0226(12) 0.0283(11) 0.0271(12) -0.0027(9) 0.0037(10) -0.0008(9)
C24 0.0271(18) 0.040(2) 0.048(2) 0.0116(15) -0.0023(15) 0.0036(14)
C25 0.0266(19) 0.0377(19) 0.060(3) -0.0132(18) -0.0009(17) -0.0028(16)
C26 0.031(2) 0.082(3) 0.0303(17) -0.0157(17) 0.0033(15) 0.0065(19)
C27 0.0243(12) 0.0216(10) 0.0235(10) 0.0018(8) -0.0003(10) -0.0009(10)
C28 0.0263(13) 0.0188(10) 0.0226(10) -0.0005(8) -0.0015(9) -0.0020(9)
C29 0.0249(13) 0.0179(10) 0.0250(11) 0.0040(9) 0.0036(9) -0.0004(9)
C30 0.0235(12) 0.0171(10) 0.0205(10) 0.0007(8) 0.0004(9) 0.0001(9)
C31 0.0236(12) 0.0203(11) 0.0181(10) -0.0009(8) 0.0042(9) 0.0007(9)
C32 0.0243(13) 0.0246(11) 0.0294(12) 0.0038(9) -0.0006(9) -0.0037(9)
C33 0.0273(14) 0.0351(15) 0.0454(16) 0.0086(12) 0.0066(12) -0.0013(11)
C34 0.0320(15) 0.0439(16) 0.0299(13) 0.0075(11) 0.0037(11) -0.0062(13)
C35 0.0335(15) 0.0279(13) 0.0466(15) 0.0022(10) 0.0010(12) -0.0089(11)
C36 0.0289(13) 0.0181(10) 0.0267(11) 0.0010(8) 0.0029(10) 0.0006(10)
C37 0.0429(16) 0.0260(12) 0.0338(13) 0.0071(9) 0.0039(12) 0.0116(12)
C38 0.0415(17) 0.0260(12) 0.0448(16) -0.0117(11) -0.0013(13) 0.0029(12)
C39 0.0361(15) 0.0243(11) 0.0402(14) 0.0040(10) 0.0110(12) 0.0096(11)
O1 0.0220(9) 0.0336(9) 0.0194(7) 0.0076(6) 0.0013(7) 0.0040(7)
C40 0.0246(13) 0.0273(12) 0.0287(11) 0.0061(10) 0.0016(10) 0.0034(10)
C41 0.0338(15) 0.0325(13) 0.0345(13) 0.0118(11) 0.0020(12) 0.0098(12)
C42 0.0358(16) 0.0304(12) 0.0275(11) 0.0075(9) 0.0027(11) -0.0007(12)
C43 0.0288(13) 0.0347(13) 0.0200(11) 0.0062(10) 0.0041(10) 0.0007(11)
O2 0.0232(8) 0.0290(9) 0.0214(7) -0.0039(7) -0.0011(6) 0.0023(7)
C44 0.030(2) 0.045(2) 0.017(2) -0.0100(18) -0.0006(15) -0.0050(17)
C45 0.106(5) 0.040(3) 0.059(4) 0.012(3) -0.038(4) -0.018(3)
C46 0.047(2) 0.0249(19) 0.062(3) -0.0063(18) 0.009(2) 0.0051(17)
C47 0.032(3) 0.035(3) 0.025(3) -0.0067(19) -0.0063(17) 0.0099(15)

loop_
_atom_type_symbol
_atom_type_description
_atom_type_scat_dispersion_real
_atom_type_scat_dispersion_imag
_atom_type_scat_source
C C 0.0181 0.0091 'International Tables Vol C Tables 4.2.6.8 and 6.1.1.4'
H H 0.0000 0.0000 'International Tables Vol C Tables 4.2.6.8 and 6.1.1.4'
Y Y -0.2670 2.0244 'International Tables Vol C Tables 4.2.6.8 and 6.1.1.4'
O O 0.0492 0.0322 'International Tables Vol C Tables 4.2.6.8 and 6.1.1.4'

loop_
_geom_angle_atom_site_label_1
_geom_angle_atom_site_label_2
_geom_angle_atom_site_label_3
_geom_angle
C1 Y1 C5 76.83(8)
C1 Y1 C31 92.36(8)
C5 Y1 C31 79.25(8)
C1 Y1 C3 59.71(8)
C5 Y1 C3 59.50(8)
C31 Y1 C3 133.38(7)
C1 Y1 C2 31.68(8)
C5 Y1 C2 75.82(7)
C31 Y1 C2 122.40(7)
C3 Y1 C2 31.86(8)
C1 Y1 C16 143.63(8)
C5 Y1 C16 138.75(8)
C31 Y1 C16 88.98(7)
C3 Y1 C16 136.15(7)
C2 Y1 C16 140.39(7)
C1 Y1 C4 75.27(8)
C5 Y1 C4 30.92(8)
C31 Y1 C4 110.16(7)
C3 Y1 C4 31.87(7)
C2 Y1 C4 58.25(7)
C16 Y1 C4 137.52(8)
C1 Y1 C17 154.06(7)
C5 Y1 C17 119.12(7)
C31 Y1 C17 110.01(7)
C3 Y1 C17 108.65(8)
C2 Y1 C17 127.53(7)
C16 Y1 C17 30.82(7)
C4 Y1 C17 107.39(7)
C1 Y1 C14 90.23(8)
C5 Y1 C14 165.84(8)
C31 Y1 C14 107.41(8)
C3 Y1 C14 109.01(7)
C2 Y1 C14 90.16(7)
C16 Y1 C14 55.01(8)
C4 Y1 C14 140.04(7)
C17 Y1 C14 71.05(7)
C1 Y1 C18 127.63(8)
C5 Y1 C18 113.90(8)
C31 Y1 C18 139.23(7)
C3 Y1 C18 81.41(7)
C2 Y1 C18 98.37(7)
C16 Y1 C18 55.00(7)
C4 Y1 C18 90.02(7)
C17 Y1 C18 29.32(7)
C14 Y1 C18 69.53(8)
C1 Y1 C15 113.18(8)
C5 Y1 C15 164.77(8)
C31 Y1 C15 88.63(7)
C3 Y1 C15 135.09(7)
C2 Y1 C15 118.88(7)
C16 Y1 C15 30.48(8)
C4 Y1 C15 159.52(7)
C17 Y1 C15 56.57(7)
C14 Y1 C15 28.81(7)
C18 Y1 C15 69.95(7)
C1 Y1 Y2 51.87(5)
C5 Y1 Y2 50.43(5)
C31 Y1 Y2 48.43(5)
C3 Y1 Y2 86.59(5)
C2 Y1 Y2 76.16(5)
C16 Y1 Y2 137.07(5)
C4 Y1 Y2 74.34(5)
C17 Y1 Y2 154.05(5)
C14 Y1 Y2 124.78(6)
C18 Y1 Y2 164.07(5)
C15 Y1 Y2 125.86(5)
C31 Y2 O2 175.52(7)
C31 Y2 O1 109.76(7)
O2 Y2 O1 74.39(6)
C31 Y2 C5 79.50(8)
O2 Y2 C5 102.98(7)
O1 Y2 C5 82.82(6)
C31 Y2 C1 90.78(7)
O2 Y2 C1 86.41(7)
O1 Y2 C1 145.04(7)
C5 Y2 C1 73.22(8)
C31 Y2 C29 60.80(8)
O2 Y2 C29 118.33(7)
O1 Y2 C29 89.45(7)
C5 Y2 C29 134.08(8)
C1 Y2 C29 125.50(8)
C31 Y2 C27 79.13(8)
O2 Y2 C27 96.70(7)
O1 Y2 C27 136.97(7)
C5 Y2 C27 139.52(7)
C1 Y2 C27 73.12(8)
C29 Y2 C27 57.32(8)
C31 Y2 C30 30.70(7)
O2 Y2 C30 149.57(7)
O1 Y2 C30 93.13(6)
C5 Y2 C30 102.80(8)
C1 Y2 C30 116.49(7)
C29 Y2 C30 32.30(7)
C27 Y2 C30 73.37(7)
C31 Y2 C28 78.18(8)
O2 Y2 C28 99.06(7)
O1 Y2 C28 108.46(7)
C5 Y2 C28 157.33(7)
C1 Y2 C28 103.16(8)
C29 Y2 C28 31.20(8)
C27 Y2 C28 30.04(7)
C30 Y2 C28 58.04(7)
C31 Y2 Y1 50.48(6)
O2 Y2 Y1 128.58(4)
O1 Y2 Y1 127.32(4)
C5 Y2 Y1 48.74(4)
C1 Y2 Y1 48.02(6)
C29 Y2 Y1 108.72(5)
C27 Y2 Y1 91.55(5)
C30 Y2 Y1 81.14(5)
C28 Y2 Y1 111.91(5)
C2 C1 Y1 83.72(15)
C2 C1 Y2 131.28(17)
Y1 C1 Y2 80.11(7)
C1 C2 C3 122.5(2)
C1 C2 C6 123.7(2)
C3 C2 C6 113.7(2)
C1 C2 Y1 64.60(13)
C3 C2 Y1 71.28(13)
C6 C2 Y1 138.18(14)
C2 C3 C4 128.7(2)
C2 C3 Y1 76.86(13)
C4 C3 Y1 78.89(13)
C5 C4 C3 121.6(2)
C5 C4 C10 123.1(2)
C3 C4 C10 115.3(2)
C5 C4 Y1 63.60(12)
C3 C4 Y1 69.23(13)
C10 C4 Y1 146.75(16)
C4 C5 Y1 85.48(13)
C4 C5 Y2 132.39(17)
Y1 C5 Y2 80.83(6)
C7 C6 C8 107.3(2)
C7 C6 C9 108.1(2)
C8 C6 C9 108.1(2)
C7 C6 C2 112.9(2)
C8 C6 C2 111.0(2)
C9 C6 C2 109.29(19)
C11 C10 C13 107.4(2)
C11 C10 C12 107.9(2)
C13 C10 C12 107.5(2)
C11 C10 C4 112.9(2)
C13 C10 C4 114.0(2)
C12 C10 C4 106.8(2)
C15 C14 Y1 76.77(15)
C14 C15 C16 125.8(2)
C14 C15 C19 116.0(2)
C16 C15 C19 118.1(2)
C14 C15 Y1 74.42(14)
C16 C15 Y1 70.53(13)
C19 C15 Y1 128.83(15)
C17 C16 C15 130.4(2)
C17 C16 Y1 76.07(13)
C15 C16 Y1 78.99(14)
C18 C17 C16 126.0(2)
C18 C17 C23 117.9(2)
C16 C17 C23 116.1(2)
C18 C17 Y1 77.21(14)
C16 C17 Y1 73.11(13)
C23 C17 Y1 121.44(14)
C17 C18 Y1 73.47(13)
C21 C19 C20 106.9(2)
C21 C19 C22 107.5(2)
C20 C19 C22 108.4(2)
C21 C19 C15 114.8(2)
C20 C19 C15 112.2(2)
C22 C19 C15 106.8(2)
C24' C23 C26' 113.8(11)
C26 C23 C25 108.6(3)
C26 C23 C24 109.6(3)
C25 C23 C24 105.7(3)
C26 C23 C17 108.7(2)
C25 C23 C17 113.5(2)
C24 C23 C17 110.7(2)
C24' C23 C25' 109.6(10)
C26' C23 C25' 103.4(9)
C28 C27 Y2 79.50(15)
C27 C28 C29 123.6(2)
C27 C28 C32 119.4(2)
C29 C28 C32 116.8(2)
C27 C28 Y2 70.46(15)
C29 C28 Y2 68.30(13)
C32 C28 Y2 133.55(16)
C28 C29 C30 130.4(2)
C28 C29 Y2 80.51(14)
C30 C29 Y2 79.43(13)
C31 C30 C29 123.5(2)
C31 C30 C36 123.0(2)
C29 C30 C36 113.6(2)
C31 C30 Y2 62.56(13)
C29 C30 Y2 68.28(13)
C36 C30 Y2 151.17(17)
C30 C31 Y2 86.75(14)
C30 C31 Y1 167.44(18)
Y2 C31 Y1 81.09(7)
C33 C32 C35 107.0(2)
C33 C32 C34 107.2(2)
C35 C32 C34 109.5(2)
C33 C32 C28 113.6(2)
C35 C32 C28 107.9(2)
C34 C32 C28 111.6(2)
C39 C36 C37 106.5(2)
C39 C36 C38 108.5(2)
C37 C36 C38 109.1(2)
C39 C36 C30 112.8(2)
C37 C36 C30 112.1(2)
C38 C36 C30 107.7(2)
C43 O1 C40 108.14(18)
C43 O1 Y2 127.88(15)
C40 O1 Y2 120.85(13)
O1 C40 C41 105.9(2)
C42 C41 C40 104.3(2)
C43 C42 C41 101.7(2)
O1 C43 C42 104.1(2)
C44 O2 C47 109.6(3)
C47' O2 C44' 106.4(10)
C44 O2 Y2 113.2(2)
C47 O2 Y2 123.8(4)
C47' O2 Y2 117.5(11)
C44' O2 Y2 106.4(7)
O2 C44 C45 104.2(4)
C46 C45 C44 109.4(4)
C45 C46 C47 104.4(4)
O2 C47 C46 105.3(5)
O2 C44' C45' 106.7(10)
C46' C45' C44' 106.4(10)
C45' C46' C47' 109.1(11)
O2 C47' C46' 104.4(11)

loop_
_geom_bond_atom_site_label_1
_geom_bond_atom_site_label_2
_geom_bond_distance
Y1 C1 2.400(2)
Y1 C5 2.4217(19)
Y1 C31 2.484(2)
Y1 C3 2.568(2)
Y1 C2 2.641(2)
Y1 C16 2.674(2)
Y1 C4 2.695(2)
Y1 C17 2.713(2)
Y1 C14 2.755(2)
Y1 C18 2.759(2)
Y1 C15 2.784(2)
Y1 Y2 3.1806(2)
Y2 C31 2.409(2)
Y2 O2 2.4106(16)
Y2 O1 2.4250(16)
Y2 C5 2.484(2)
Y2 C1 2.540(2)
Y2 C29 2.561(2)
Y2 C27 2.605(3)
Y2 C30 2.710(2)
Y2 C28 2.718(2)
C1 C2 1.395(3)
C2 C3 1.431(4)
C2 C6 1.562(3)
C3 C4 1.450(3)
C4 C5 1.389(3)
C4 C10 1.549(3)
C6 C7 1.524(4)
C6 C8 1.533(3)
C6 C9 1.543(3)
C10 C11 1.528(4)
C10 C13 1.539(3)
C10 C12 1.543(3)
C14 C15 1.378(4)
C15 C16 1.439(4)
C15 C19 1.555(3)
C16 C17 1.432(3)
C17 C18 1.386(3)
C17 C23 1.561(3)
C19 C21 1.522(4)
C19 C20 1.536(4)
C19 C22 1.545(3)
C23 C24' 1.464(12)
C23 C26 1.510(4)
C23 C26' 1.522(12)
C23 C25 1.538(4)
C23 C24 1.549(4)
C23 C25' 1.598(11)
C27 C28 1.384(3)
C28 C29 1.428(4)
C28 C32 1.540(3)
C29 C30 1.473(3)
C30 C31 1.386(3)
C30 C36 1.565(3)
C32 C33 1.529(4)
C32 C35 1.534(3)
C32 C34 1.541(4)
C36 C39 1.527(4)
C36 C37 1.534(3)
C36 C38 1.536(4)
O1 C43 1.457(3)
O1 C40 1.463(3)
C40 C41 1.532(3)
C41 C42 1.521(4)
C42 C43 1.510(4)
O2 C44 1.452(4)
O2 C47 1.451(5)
O2 C47' 1.465(14)
O2 C44' 1.484(13)
C44 C45 1.529(7)
C45 C46 1.462(7)
C46 C47 1.530(7)
C44' C45' 1.512(14)
C45' C46' 1.434(14)
C46' C47' 1.525(15)

loop_
_geom_torsion_atom_site_label_1
_geom_torsion_atom_site_label_2
_geom_torsion_atom_site_label_3
_geom_torsion_atom_site_label_4
_geom_torsion
C1 Y1 Y2 C31 139.99(11)
C5 Y1 Y2 C31 -114.17(11)
C3 Y1 Y2 C31 -166.55(10)
C2 Y1 Y2 C31 162.95(9)
C16 Y1 Y2 C31 8.76(11)
C4 Y1 Y2 C31 -136.64(10)
C17 Y1 Y2 C31 -38.98(14)
C14 Y1 Y2 C31 82.60(10)
C18 Y1 Y2 C31 -125.5(2)
C15 Y1 Y2 C31 47.12(10)
C1 Y1 Y2 O2 -34.37(9)
C5 Y1 Y2 O2 71.47(9)
C31 Y1 Y2 O2 -174.36(9)
C3 Y1 Y2 O2 19.09(8)
C2 Y1 Y2 O2 -11.41(8)
C16 Y1 Y2 O2 -165.60(10)
C4 Y1 Y2 O2 49.00(7)
C17 Y1 Y2 O2 146.66(13)
C14 Y1 Y2 O2 -91.76(8)
C18 Y1 Y2 O2 60.1(2)
C15 Y1 Y2 O2 -127.24(8)
C1 Y1 Y2 O1 -134.46(9)
C5 Y1 Y2 O1 -28.62(9)
C31 Y1 Y2 O1 85.55(9)
C3 Y1 Y2 O1 -81.00(8)
C2 Y1 Y2 O1 -111.50(8)
C16 Y1 Y2 O1 94.31(10)
C4 Y1 Y2 O1 -51.09(8)
C17 Y1 Y2 O1 46.57(13)
C14 Y1 Y2 O1 168.14(8)
C18 Y1 Y2 O1 -40.0(2)
C15 Y1 Y2 O1 132.67(9)
C1 Y1 Y2 C5 -105.84(11)
C31 Y1 Y2 C5 114.17(11)
C3 Y1 Y2 C5 -52.38(9)
C2 Y1 Y2 C5 -82.89(9)
C16 Y1 Y2 C5 122.93(11)
C4 Y1 Y2 C5 -22.47(9)
C17 Y1 Y2 C5 75.19(14)
C14 Y1 Y2 C5 -163.24(10)
C18 Y1 Y2 C5 -11.4(2)
C15 Y1 Y2 C5 161.29(10)
C5 Y1 Y2 C1 105.84(11)
C31 Y1 Y2 C1 -139.99(11)
C3 Y1 Y2 C1 53.45(9)
C2 Y1 Y2 C1 22.95(9)
C16 Y1 Y2 C1 -131.23(11)
C4 Y1 Y2 C1 83.36(9)
C17 Y1 Y2 C1 -178.97(14)
C14 Y1 Y2 C1 -57.40(10)
C18 Y1 Y2 C1 94.5(2)
C15 Y1 Y2 C1 -92.87(10)
C1 Y1 Y2 C29 121.33(10)
C5 Y1 Y2 C29 -132.83(10)
C31 Y1 Y2 C29 -18.66(10)
C3 Y1 Y2 C29 174.78(8)
C2 Y1 Y2 C29 144.28(8)
C16 Y1 Y2 C29 -9.90(10)
C4 Y1 Y2 C29 -155.31(8)
C17 Y1 Y2 C29 -57.64(13)
C14 Y1 Y2 C29 63.93(9)
C18 Y1 Y2 C29 -144.2(2)
C15 Y1 Y2 C29 28.46(9)
C1 Y1 Y2 C27 65.47(9)
C5 Y1 Y2 C27 171.31(9)
C31 Y1 Y2 C27 -74.52(9)
C3 Y1 Y2 C27 118.92(8)
C2 Y1 Y2 C27 88.42(8)
C16 Y1 Y2 C27 -65.77(10)
C4 Y1 Y2 C27 148.83(8)
C17 Y1 Y2 C27 -113.50(13)
C14 Y1 Y2 C27 8.07(8)
C18 Y1 Y2 C27 159.9(2)
C15 Y1 Y2 C27 -27.41(9)
C1 Y1 Y2 C30 138.37(9)
C5 Y1 Y2 C30 -115.79(9)
C31 Y1 Y2 C30 -1.62(9)
C3 Y1 Y2 C30 -168.17(8)
C2 Y1 Y2 C30 161.33(8)
C16 Y1 Y2 C30 7.14(10)
C4 Y1 Y2 C30 -138.26(8)
C17 Y1 Y2 C30 -40.60(13)
C14 Y1 Y2 C30 80.97(8)
C18 Y1 Y2 C30 -127.2(2)
C15 Y1 Y2 C30 45.50(9)
C1 Y1 Y2 C28 88.17(9)
C5 Y1 Y2 C28 -165.99(9)
C31 Y1 Y2 C28 -51.82(9)
C3 Y1 Y2 C28 141.63(8)
C2 Y1 Y2 C28 111.13(8)
C16 Y1 Y2 C28 -43.06(10)
C4 Y1 Y2 C28 171.54(8)
C17 Y1 Y2 C28 -90.80(13)
C14 Y1 Y2 C28 30.78(8)
C18 Y1 Y2 C28 -177.3(2)
C15 Y1 Y2 C28 -4.70(9)
C5 Y1 C1 C2 84.25(14)
C31 Y1 C1 C2 162.64(14)
C3 Y1 C1 C2 22.10(13)
C16 Y1 C1 C2 -105.88(16)
C4 Y1 C1 C2 52.40(13)
C17 Y1 C1 C2 -47.2(2)
C14 Y1 C1 C2 -89.92(14)
C18 Y1 C1 C2 -25.93(17)
C15 Y1 C1 C2 -107.84(14)
Y2 Y1 C1 C2 133.86(16)
C5 Y1 C1 Y2 -49.61(7)
C31 Y1 C1 Y2 28.78(7)
C3 Y1 C1 Y2 -111.76(9)
C2 Y1 C1 Y2 -133.86(16)
C16 Y1 C1 Y2 120.26(11)
C4 Y1 C1 Y2 -81.46(7)
C17 Y1 C1 Y2 178.97(14)
C14 Y1 C1 Y2 136.22(7)
C18 Y1 C1 Y2 -159.79(7)
C15 Y1 C1 Y2 118.30(7)
C31 Y2 C1 C2 -102.2(2)
O2 Y2 C1 C2 81.3(2)
O1 Y2 C1 C2 25.3(3)
C5 Y2 C1 C2 -23.4(2)
C29 Y2 C1 C2 -156.1(2)
C27 Y2 C1 C2 179.4(2)
C30 Y2 C1 C2 -119.7(2)
C28 Y2 C1 C2 179.7(2)
Y1 Y2 C1 C2 -72.5(2)
C31 Y2 C1 Y1 -29.73(8)
O2 Y2 C1 Y1 153.76(7)
O1 Y2 C1 Y1 97.82(11)
C5 Y2 C1 Y1 49.05(7)
C29 Y2 C1 Y1 -83.59(10)
C27 Y2 C1 Y1 -108.13(8)
C30 Y2 C1 Y1 -47.17(9)
C28 Y2 C1 Y1 -107.77(7)
Y1 C1 C2 C3 -43.7(2)
Y2 C1 C2 C3 27.2(3)
Y1 C1 C2 C6 132.5(2)
Y2 C1 C2 C6 -156.60(17)
Y2 C1 C2 Y1 70.94(17)
C5 Y1 C2 C1 -87.83(14)
C31 Y1 C2 C1 -20.68(16)
C3 Y1 C2 C1 -142.0(2)
C16 Y1 C2 C1 116.54(15)
C4 Y1 C2 C1 -115.69(15)
C17 Y1 C2 C1 156.14(13)
C14 Y1 C2 C1 90.19(14)
C18 Y1 C2 C1 159.51(14)
C15 Y1 C2 C1 87.84(15)
Y2 Y1 C2 C1 -35.74(13)
C1 Y1 C2 C3 142.0(2)
C5 Y1 C2 C3 54.18(13)
C31 Y1 C2 C3 121.33(13)
C16 Y1 C2 C3 -101.45(16)
C4 Y1 C2 C3 26.32(12)
C17 Y1 C2 C3 -61.84(15)
C14 Y1 C2 C3 -127.80(13)
C18 Y1 C2 C3 -58.48(13)
C15 Y1 C2 C3 -130.14(13)
Y2 Y1 C2 C3 106.27(12)
C1 Y1 C2 C6 -113.0(3)
C5 Y1 C2 C6 159.2(3)
C31 Y1 C2 C6 -133.7(2)
C3 Y1 C2 C6 105.0(3)
C16 Y1 C2 C6 3.5(3)
C4 Y1 C2 C6 131.3(3)
C17 Y1 C2 C6 43.1(3)
C14 Y1 C2 C6 -22.8(3)
C18 Y1 C2 C6 46.5(3)
C15 Y1 C2 C6 -25.2(3)
Y2 Y1 C2 C6 -148.7(3)
C1 C2 C3 C4 -22.7(4)
C6 C2 C3 C4 160.8(2)
Y1 C2 C3 C4 -63.9(2)
C1 C2 C3 Y1 41.2(2)
C6 C2 C3 Y1 -135.29(17)
C1 Y1 C3 C2 -21.98(12)
C5 Y1 C3 C2 -114.16(14)
C31 Y1 C3 C2 -82.88(16)
C16 Y1 C3 C2 115.58(14)
C4 Y1 C3 C2 -134.4(2)
C17 Y1 C3 C2 132.44(12)
C14 Y1 C3 C2 56.70(14)
C18 Y1 C3 C2 121.47(13)
C15 Y1 C3 C2 71.45(16)
Y2 Y1 C3 C2 -69.03(12)
C1 Y1 C3 C4 112.45(15)
C5 Y1 C3 C4 20.27(13)
C31 Y1 C3 C4 51.55(18)
C2 Y1 C3 C4 134.4(2)
C16 Y1 C3 C4 -109.99(15)
C17 Y1 C3 C4 -93.13(14)
C14 Y1 C3 C4 -168.87(13)
C18 Y1 C3 C4 -104.10(15)
C15 Y1 C3 C4 -154.12(13)
Y2 Y1 C3 C4 65.40(13)
C2 C3 C4 C5 25.3(4)
Y1 C3 C4 C5 -37.7(2)
C2 C3 C4 C10 -152.9(2)
Y1 C3 C4 C10 144.10(18)
C2 C3 C4 Y1 63.0(2)
C1 Y1 C4 C5 88.88(14)
C31 Y1 C4 C5 1.81(16)
C3 Y1 C4 C5 144.5(2)
C2 Y1 C4 C5 118.18(16)
C16 Y1 C4 C5 -110.08(15)
C17 Y1 C4 C5 -117.99(14)
C14 Y1 C4 C5 160.99(14)
C18 Y1 C4 C5 -141.98(14)
C15 Y1 C4 C5 -153.8(2)
Y2 Y1 C4 C5 34.99(12)
C1 Y1 C4 C3 -55.61(14)
C5 Y1 C4 C3 -144.5(2)
C31 Y1 C4 C3 -142.67(14)
C2 Y1 C4 C3 -26.31(13)
C16 Y1 C4 C3 105.43(16)
C17 Y1 C4 C3 97.52(14)
C14 Y1 C4 C3 16.5(2)
C18 Y1 C4 C3 73.53(15)
C15 Y1 C4 C3 61.8(3)
Y2 Y1 C4 C3 -109.50(14)
C1 Y1 C4 C10 -160.4(3)
C5 Y1 C4 C10 110.7(3)
C31 Y1 C4 C10 112.6(3)
C3 Y1 C4 C10 -104.8(3)
C2 Y1 C4 C10 -131.1(3)
C16 Y1 C4 C10 0.7(3)
C17 Y1 C4 C10 -7.2(3)
C14 Y1 C4 C10 -88.3(3)
C18 Y1 C4 C10 -31.2(3)
C15 Y1 C4 C10 -43.0(4)
Y2 Y1 C4 C10 145.7(3)
C3 C4 C5 Y1 39.6(2)
C10 C4 C5 Y1 -142.3(2)
C3 C4 C5 Y2 -33.6(3)
C10 C4 C5 Y2 144.50(18)
Y1 C4 C5 Y2 -73.22(15)
C1 Y1 C5 C4 -83.25(15)
C31 Y1 C5 C4 -178.27(15)
C3 Y1 C5 C4 -20.85(14)
C2 Y1 C5 C4 -50.64(14)
C16 Y1 C5 C4 105.85(16)
C17 Y1 C5 C4 74.70(16)
C14 Y1 C5 C4 -58.7(4)
C18 Y1 C5 C4 42.36(16)
C15 Y1 C5 C4 143.9(3)
Y2 Y1 C5 C4 -134.25(16)
C1 Y1 C5 Y2 51.01(7)
C31 Y1 C5 Y2 -44.01(7)
C3 Y1 C5 Y2 113.40(9)
C2 Y1 C5 Y2 83.62(7)
C16 Y1 C5 Y2 -119.89(9)
C4 Y1 C5 Y2 134.25(16)
C17 Y1 C5 Y2 -151.04(6)
C14 Y1 C5 Y2 75.5(3)
C18 Y1 C5 Y2 176.61(6)
C15 Y1 C5 Y2 -81.8(3)
C31 Y2 C5 C4 120.9(2)
O2 Y2 C5 C4 -55.3(2)
O1 Y2 C5 C4 -127.4(2)
C1 Y2 C5 C4 26.87(19)
C29 Y2 C5 C4 150.40(19)
C27 Y2 C5 C4 61.7(2)
C30 Y2 C5 C4 141.03(19)
C28 Y2 C5 C4 110.9(2)
Y1 Y2 C5 C4 75.19(19)
C31 Y2 C5 Y1 45.71(7)
O2 Y2 C5 Y1 -130.48(6)
O1 Y2 C5 Y1 157.42(7)
C1 Y2 C5 Y1 -48.32(7)
C29 Y2 C5 Y1 75.21(11)
C27 Y2 C5 Y1 -13.46(14)
C30 Y2 C5 Y1 65.83(7)
C28 Y2 C5 Y1 35.7(2)
C1 C2 C6 C7 3.3(3)
C3 C2 C6 C7 179.8(2)
Y1 C2 C6 C7 91.8(3)
C1 C2 C6 C8 -117.2(3)
C3 C2 C6 C8 59.2(3)
Y1 C2 C6 C8 -28.8(3)
C1 C2 C6 C9 123.7(2)
C3 C2 C6 C9 -59.9(3)
Y1 C2 C6 C9 -147.9(2)
C5 C4 C10 C11 18.7(3)
C3 C4 C10 C11 -163.1(2)
Y1 C4 C10 C11 -72.8(3)
C5 C4 C10 C13 141.6(2)
C3 C4 C10 C13 -40.2(3)
Y1 C4 C10 C13 50.1(4)
C5 C4 C10 C12 -99.8(3)
C3 C4 C10 C12 78.4(3)
Y1 C4 C10 C12 168.7(2)
C1 Y1 C14 C15 -144.06(16)
C5 Y1 C14 C15 -167.9(3)
C31 Y1 C14 C15 -51.51(17)
C3 Y1 C14 C15 158.09(15)
C2 Y1 C14 C15 -175.74(16)
C16 Y1 C14 C15 24.47(14)
C4 Y1 C14 C15 148.96(15)
C17 Y1 C14 C15 54.24(16)
C18 Y1 C14 C15 85.39(16)
Y2 Y1 C14 C15 -102.55(15)
Y1 C14 C15 C16 -51.1(2)
Y1 C14 C15 C19 126.03(19)
C1 Y1 C15 C14 39.68(17)
C5 Y1 C15 C14 168.7(3)
C31 Y1 C15 C14 131.66(16)
C3 Y1 C15 C14 -30.0(2)
C2 Y1 C15 C14 4.87(18)
C16 Y1 C15 C14 -138.0(2)
C4 Y1 C15 C14 -71.2(3)
C17 Y1 C15 C14 -113.13(18)
C18 Y1 C15 C14 -83.74(16)
Y2 Y1 C15 C14 98.41(15)
C1 Y1 C15 C16 177.71(14)
C5 Y1 C15 C16 -53.3(3)
C31 Y1 C15 C16 -90.31(15)
C3 Y1 C15 C16 108.04(16)
C2 Y1 C15 C16 142.89(14)
C4 Y1 C15 C16 66.8(3)
C17 Y1 C15 C16 24.89(13)
C14 Y1 C15 C16 138.0(2)
C18 Y1 C15 C16 54.29(14)
Y2 Y1 C15 C16 -123.57(12)
C1 Y1 C15 C19 -71.3(2)
C5 Y1 C15 C19 57.7(4)
C31 Y1 C15 C19 20.6(2)
C3 Y1 C15 C19 -141.0(2)
C2 Y1 C15 C19 -106.2(2)
C16 Y1 C15 C19 111.0(3)
C4 Y1 C15 C19 177.8(2)
C17 Y1 C15 C19 135.8(2)
C14 Y1 C15 C19 -111.0(3)
C18 Y1 C15 C19 165.2(2)
Y2 Y1 C15 C19 -12.6(3)
C14 C15 C16 C17 -8.2(4)
C19 C15 C16 C17 174.7(2)
Y1 C15 C16 C17 -60.9(2)
C14 C15 C16 Y1 52.6(2)
C19 C15 C16 Y1 -124.40(19)
C1 Y1 C16 C17 133.15(15)
C5 Y1 C16 C17 -61.91(18)
C31 Y1 C16 C17 -134.26(14)
C3 Y1 C16 C17 32.43(19)
C2 Y1 C16 C17 80.74(18)
C4 Y1 C16 C17 -14.85(19)
C14 Y1 C16 C17 113.54(16)
C18 Y1 C16 C17 25.32(13)
C15 Y1 C16 C17 136.7(2)
Y2 Y1 C16 C17 -140.80(11)
C1 Y1 C16 C15 -3.6(2)
C5 Y1 C16 C15 161.38(14)
C31 Y1 C16 C15 89.03(15)
C3 Y1 C16 C15 -104.27(16)
C2 Y1 C16 C15 -55.97(19)
C4 Y1 C16 C15 -151.56(13)
C17 Y1 C16 C15 -136.7(2)
C14 Y1 C16 C15 -23.17(14)
C18 Y1 C16 C15 -111.38(16)
Y2 Y1 C16 C15 82.49(15)
C15 C16 C17 C18 2.5(4)
Y1 C16 C17 C18 -59.6(2)
C15 C16 C17 C23 179.3(2)
Y1 C16 C17 C23 117.28(17)
C15 C16 C17 Y1 62.0(2)
C1 Y1 C17 C18 35.9(3)
C5 Y1 C17 C18 -87.44(16)
C31 Y1 C17 C18 -176.04(15)
C3 Y1 C17 C18 -22.60(16)
C2 Y1 C17 C18 6.81(18)
C16 Y1 C17 C18 134.3(2)
C4 Y1 C17 C18 -56.14(16)
C14 Y1 C17 C18 81.73(15)
C15 Y1 C17 C18 109.67(16)
Y2 Y1 C17 C18 -145.99(13)
C1 Y1 C17 C16 -98.4(2)
C5 Y1 C17 C16 138.25(14)
C31 Y1 C17 C16 49.65(15)
C3 Y1 C17 C16 -156.91(13)
C2 Y1 C17 C16 -127.50(14)
C4 Y1 C17 C16 169.55(13)
C14 Y1 C17 C16 -52.57(14)
C18 Y1 C17 C16 -134.3(2)
C15 Y1 C17 C16 -24.63(13)
Y2 Y1 C17 C16 79.70(17)
C1 Y1 C17 C23 150.89(18)
C5 Y1 C17 C23 27.6(2)
C31 Y1 C17 C23 -61.02(19)
C3 Y1 C17 C23 92.42(19)
C2 Y1 C17 C23 121.84(18)
C16 Y1 C17 C23 -110.7(2)
C4 Y1 C17 C23 58.88(19)
C14 Y1 C17 C23 -163.2(2)
C18 Y1 C17 C23 115.0(2)
C15 Y1 C17 C23 -135.3(2)
Y2 Y1 C17 C23 -31.0(3)
C16 C17 C18 Y1 57.8(2)
C23 C17 C18 Y1 -119.02(18)
C1 Y1 C18 C17 -161.12(14)
C5 Y1 C18 C17 107.33(15)
C31 Y1 C18 C17 5.7(2)
C3 Y1 C18 C17 158.39(16)
C2 Y1 C18 C17 -174.54(14)
C16 Y1 C18 C17 -26.59(13)
C4 Y1 C18 C17 127.58(15)
C14 Y1 C18 C17 -87.52(15)
C15 Y1 C18 C17 -56.77(14)
Y2 Y1 C18 C17 116.89(19)
C14 C15 C19 C21 -173.4(2)
C16 C15 C19 C21 3.9(3)
Y1 C15 C19 C21 -82.9(3)
C14 C15 C19 C20 -51.1(3)
C16 C15 C19 C20 126.2(2)
Y1 C15 C19 C20 39.4(3)
C14 C15 C19 C22 67.6(3)
C16 C15 C19 C22 -115.1(2)
Y1 C15 C19 C22 158.06(18)
C18 C17 C23 C24' 41.3(9)
C16 C17 C23 C24' -135.9(9)
Y1 C17 C23 C24' -50.4(9)
C18 C17 C23 C26 -116.9(3)
C16 C17 C23 C26 66.0(3)
Y1 C17 C23 C26 151.4(2)
C18 C17 C23 C26' 172.7(8)
C16 C17 C23 C26' -4.5(8)
Y1 C17 C23 C26' 81.0(8)
C18 C17 C23 C25 4.1(3)
C16 C17 C23 C25 -173.1(3)
Y1 C17 C23 C25 -87.6(3)
C18 C17 C23 C24 122.7(3)
C16 C17 C23 C24 -54.4(3)
Y1 C17 C23 C24 31.0(3)
C18 C17 C23 C25' -76.7(6)
C16 C17 C23 C25' 106.1(6)
Y1 C17 C23 C25' -168.5(6)
C31 Y2 C27 C28 85.13(15)
O2 Y2 C27 C28 -96.52(14)
O1 Y2 C27 C28 -22.26(19)
C5 Y2 C27 C28 144.41(14)
C1 Y2 C27 C28 179.30(16)
C29 Y2 C27 C28 22.98(13)
C30 Y2 C27 C28 54.06(14)
Y1 Y2 C27 C28 134.34(14)
Y2 C27 C28 C29 -45.0(2)
Y2 C27 C28 C32 129.7(2)
C31 Y2 C28 C27 -88.70(15)
O2 Y2 C28 C27 87.72(14)
O1 Y2 C28 C27 164.19(14)
C5 Y2 C28 C27 -78.6(2)
C1 Y2 C28 C27 -0.69(16)
C29 Y2 C28 C27 -140.6(2)
C30 Y2 C28 C27 -113.89(16)
Y1 Y2 C28 C27 -50.41(15)
C31 Y2 C28 C29 51.93(14)
O2 Y2 C28 C29 -131.66(13)
O1 Y2 C28 C29 -55.19(14)
C5 Y2 C28 C29 62.0(2)
C1 Y2 C28 C29 139.94(14)
C27 Y2 C28 C29 140.6(2)
C30 Y2 C28 C29 26.73(13)
Y1 Y2 C28 C29 90.21(13)
C31 Y2 C28 C32 158.8(2)
O2 Y2 C28 C32 -24.7(2)
O1 Y2 C28 C32 51.7(2)
C5 Y2 C28 C32 168.9(2)
C1 Y2 C28 C32 -113.1(2)
C29 Y2 C28 C32 106.9(3)
C27 Y2 C28 C32 -112.5(3)
C30 Y2 C28 C32 133.6(2)
Y1 Y2 C28 C32 -162.9(2)
C27 C28 C29 C30 -21.4(4)
C32 C28 C29 C30 163.7(2)
Y2 C28 C29 C30 -67.2(2)
C27 C28 C29 Y2 45.9(2)
C32 C28 C29 Y2 -129.03(19)
C31 Y2 C29 C28 -118.03(16)
O2 Y2 C29 C28 56.96(15)
O1 Y2 C29 C28 128.84(13)
C5 Y2 C29 C28 -151.72(12)
C1 Y2 C29 C28 -50.34(16)
C27 Y2 C29 C28 -22.17(13)
C30 Y2 C29 C28 -134.4(2)
Y1 Y2 C29 C28 -101.60(13)
C31 Y2 C29 C30 16.39(13)
O2 Y2 C29 C30 -168.62(12)
O1 Y2 C29 C30 -96.74(14)
C5 Y2 C29 C30 -17.30(18)
C1 Y2 C29 C30 84.08(16)
C27 Y2 C29 C30 112.25(16)
C28 Y2 C29 C30 134.4(2)
Y1 Y2 C29 C30 32.82(14)
C28 C29 C30 C31 36.8(4)
Y2 C29 C30 C31 -30.9(2)
C28 C29 C30 C36 -143.5(3)
Y2 C29 C30 C36 148.77(19)
C28 C29 C30 Y2 67.7(2)
O2 Y2 C30 C31 171.20(14)
O1 Y2 C30 C31 -124.85(15)
C5 Y2 C30 C31 -41.50(16)
C1 Y2 C30 C31 35.93(17)
C29 Y2 C30 C31 151.2(2)
C27 Y2 C30 C31 96.76(16)
C28 Y2 C30 C31 125.30(17)
Y1 Y2 C30 C31 2.45(14)
C31 Y2 C30 C29 -151.2(2)
O2 Y2 C30 C29 20.0(2)
O1 Y2 C30 C29 84.00(14)
C5 Y2 C30 C29 167.34(13)
C1 Y2 C30 C29 -115.22(14)
C27 Y2 C30 C29 -54.39(14)
C28 Y2 C30 C29 -25.85(13)
Y1 Y2 C30 C29 -148.70(14)
C31 Y2 C30 C36 109.2(4)
O2 Y2 C30 C36 -79.6(4)
O1 Y2 C30 C36 -15.7(3)
C5 Y2 C30 C36 67.7(3)
C1 Y2 C30 C36 145.1(3)
C29 Y2 C30 C36 -99.7(4)
C27 Y2 C30 C36 -154.1(4)
C28 Y2 C30 C36 -125.5(4)
Y1 Y2 C30 C36 111.6(3)
C29 C30 C31 Y2 32.5(2)
C36 C30 C31 Y2 -147.1(2)
C29 C30 C31 Y1 18.1(10)
C36 C30 C31 Y1 -161.5(7)
Y2 C30 C31 Y1 -14.4(8)
O1 Y2 C31 C30 60.55(16)
C5 Y2 C31 C30 138.91(16)
C1 Y2 C31 C30 -148.31(15)
C29 Y2 C31 C30 -17.18(14)
C27 Y2 C31 C30 -75.67(15)
C28 Y2 C31 C30 -45.03(15)
Y1 Y2 C31 C30 -176.86(18)
O1 Y2 C31 Y1 -122.59(6)
C5 Y2 C31 Y1 -44.23(7)
C1 Y2 C31 Y1 28.55(8)
C29 Y2 C31 Y1 159.68(10)
C27 Y2 C31 Y1 101.19(7)
C30 Y2 C31 Y1 176.86(18)
C28 Y2 C31 Y1 131.83(8)
C1 Y1 C31 C30 -15.8(9)
C5 Y1 C31 C30 60.3(9)
C3 Y1 C31 C30 33.2(9)
C2 Y1 C31 C30 -5.1(9)
C16 Y1 C31 C30 -159.5(9)
C4 Y1 C31 C30 59.3(9)
C17 Y1 C31 C30 177.5(9)
C14 Y1 C31 C30 -106.8(9)
C18 Y1 C31 C30 174.6(8)
C15 Y1 C31 C30 -129.0(9)
Y2 Y1 C31 C30 14.6(8)
C1 Y1 C31 Y2 -30.41(8)
C5 Y1 C31 Y2 45.72(7)
C3 Y1 C31 Y2 18.63(13)
C2 Y1 C31 Y2 -19.71(10)
C16 Y1 C31 Y2 -174.05(8)
C4 Y1 C31 Y2 44.77(9)
C17 Y1 C31 Y2 162.97(6)
C14 Y1 C31 Y2 -121.39(7)
C18 Y1 C31 Y2 160.00(9)
C15 Y1 C31 Y2 -143.56(8)
C27 C28 C32 C33 -0.6(3)
C29 C28 C32 C33 174.5(2)
Y2 C28 C32 C33 89.7(3)
C27 C28 C32 C35 117.8(3)
C29 C28 C32 C35 -67.1(3)
Y2 C28 C32 C35 -151.88(19)
C27 C28 C32 C34 -122.0(3)
C29 C28 C32 C34 53.1(3)
Y2 C28 C32 C34 -31.6(3)
C31 C30 C36 C39 5.4(3)
C29 C30 C36 C39 -174.2(2)
Y2 C30 C36 C39 -86.8(4)
C31 C30 C36 C37 125.7(3)
C29 C30 C36 C37 -54.0(3)
Y2 C30 C36 C37 33.4(5)
C31 C30 C36 C38 -114.2(3)
C29 C30 C36 C38 66.1(3)
Y2 C30 C36 C38 153.5(3)
C31 Y2 O1 C43 -127.52(19)
O2 Y2 O1 C43 50.72(19)
C5 Y2 O1 C43 156.4(2)
C1 Y2 O1 C43 109.9(2)
C29 Y2 O1 C43 -68.99(19)
C27 Y2 O1 C43 -32.3(2)
C30 Y2 O1 C43 -101.09(19)
C28 Y2 O1 C43 -43.8(2)
Y1 Y2 O1 C43 177.67(17)
C31 Y2 O1 C40 29.99(19)
O2 Y2 O1 C40 -151.77(18)
C5 Y2 O1 C40 -46.09(17)
C1 Y2 O1 C40 -92.6(2)
C29 Y2 O1 C40 88.53(18)
C27 Y2 O1 C40 125.23(17)
C30 Y2 O1 C40 56.43(18)
C28 Y2 O1 C40 113.70(17)
Y1 Y2 O1 C40 -24.82(19)
C43 O1 C40 C41 9.8(3)
Y2 O1 C40 C41 -151.64(16)
O1 C40 C41 C42 15.4(3)
C40 C41 C42 C43 -33.6(3)
C40 O1 C43 C42 -31.5(3)
Y2 O1 C43 C42 128.26(19)
C41 C42 C43 O1 40.0(3)
O1 Y2 O2 C44 65.3(3)
C5 Y2 O2 C44 -13.3(3)
C1 Y2 O2 C44 -85.1(3)
C29 Y2 O2 C44 146.0(3)
C27 Y2 O2 C44 -157.6(3)
C30 Y2 O2 C44 134.0(3)
C28 Y2 O2 C44 172.1(3)
Y1 Y2 O2 C44 -60.3(3)
O1 Y2 O2 C47 -158.3(5)
C5 Y2 O2 C47 123.1(5)
C1 Y2 O2 C47 51.3(5)
C29 Y2 O2 C47 -77.6(5)
C27 Y2 O2 C47 -21.3(5)
C30 Y2 O2 C47 -89.6(5)
C28 Y2 O2 C47 -51.5(5)
Y1 Y2 O2 C47 76.1(5)
O1 Y2 O2 C47' -162.1(13)
C5 Y2 O2 C47' 119.2(13)
C1 Y2 O2 C47' 47.4(13)
C29 Y2 O2 C47' -81.5(13)
C27 Y2 O2 C47' -25.1(13)
C30 Y2 O2 C47' -93.5(13)
C28 Y2 O2 C47' -55.4(13)
Y1 Y2 O2 C47' 72.2(13)
O1 Y2 O2 C44' 78.8(8)
C5 Y2 O2 C44' 0.2(8)
C1 Y2 O2 C44' -71.7(8)
C29 Y2 O2 C44' 159.5(8)
C27 Y2 O2 C44' -144.2(8)
C30 Y2 O2 C44' 147.5(8)
C28 Y2 O2 C44' -174.4(8)
Y1 Y2 O2 C44' -46.8(8)
C47 O2 C44 C45 -19.8(8)
C47' O2 C44 C45 -12.6(17)
C44' O2 C44 C45 58(3)
Y2 O2 C44 C45 122.7(5)
O2 C44 C45 C46 3.9(8)
C44 C45 C46 C47 12.2(8)
C44 O2 C47 C46 27.8(9)
C47' O2 C47 C46 -81(8)
C44' O2 C47 C46 13.2(12)
Y2 O2 C47 C46 -109.9(5)
C45 C46 C47 O2 -23.9(8)
C44 O2 C44' C45' -89(3)
C47 O2 C44' C45' 17.1(17)
C47' O2 C44' C45' 24(2)
Y2 O2 C44' C45' 150.5(12)
O2 C44' C45' C46' -12.2(18)
C44' C45' C46' C47' -4(2)
C44 O2 C47' C46' -12(3)
C47 O2 C47' C46' 62(7)
C44' O2 C47' C46' -26(3)
Y2 O2 C47' C46' -145.5(16)
C45' C46' C47' O2 19(3)
